data_7027450
loop_
_publ_author_name
'Co\,sar, Sultan'
'Janik, Matthias B. L.'
'Flock, Matthias'
'Freisinger, Eva'
'Farkas, Etelka'
'Lippert, Bernhard'

_publ_section_title
;
 Mono- and di-nuclear complexes of (trpy)MII (M = Pd, Pt) with the model 
 nucleobase 1-methylcytosine. Crystal structure and NMR solution studies
;
_journal_issue 14
_journal_name_full 'Journal of the Chemical Society, Dalton Transactions'
_journal_page_first 2329
_journal_paper_doi 10.1039/a902862e
_journal_year 1999
_chemical_formula_sum 'C35 H30 Cl3 N9 O14 Pt2'
_chemical_formula_weight 1297.21
_chemical_name_systematic ?
_space_group_IT_number 14
_symmetry_cell_setting monoclinic
_symmetry_space_group_name_Hall '-P 2ybc'
_symmetry_space_group_name_H-M 'P 1 21/c 1'
_atom_sites_solution_hydrogens geom
_atom_sites_solution_primary patterson
_atom_sites_solution_secondary difmap
_audit_creation_method 'SHELXL-93, SHELXL-97'
_cell_angle_alpha 90.00
_cell_angle_beta 101.70(3)
_cell_angle_gamma 90.00
_cell_formula_units_Z 4
_cell_length_a 14.066(3)
_cell_length_b 10.988(2)
_cell_length_c 25.783(5)
_cell_measurement_reflns_used 81110
_cell_measurement_temperature 163(2)
_cell_measurement_theta_max 23.85
_cell_measurement_theta_min 1.48
_cell_volume 3902.2(14)
_computing_cell_refinement 'DENZO, SCALEPACK (Otwinowski, Minor, 1997)'
_computing_data_collection 'KappaCCD (Nonius BV, Netherlands)'
_computing_data_reduction 'DENZO, SCALEPACK (Otwinowski, Minor, 1997)'
_computing_molecular_graphics 'Siemens SHELXTL-PLUS(VMS)'
_computing_publication_material SHELXL-93
_computing_structure_refinement 'SHELXL-93 (Sheldrick, 1993)'
_computing_structure_solution 'SHELXS-86 (Sheldrick, 1990)'
_diffrn_ambient_temperature 163(2)
_diffrn_detector_area_resol_mean '19 vertical, 18 horizontal'
_diffrn_measurement_device Enraf-Nonius-KappaCCD
_diffrn_measurement_method
;
360 frames via \w-rotation (\D\w\=1\%) and two times 60s per frame
;
_diffrn_radiation_monochromator graphite
_diffrn_radiation_source 'fine-focus sealed tube'
_diffrn_radiation_type MoK\a
_diffrn_radiation_wavelength 0.71069
_diffrn_reflns_av_R_equivalents 0.063
_diffrn_reflns_av_sigmaI/netI 0.1135
_diffrn_reflns_limit_h_max 16
_diffrn_reflns_limit_h_min -15
_diffrn_reflns_limit_k_max 12
_diffrn_reflns_limit_k_min 0
_diffrn_reflns_limit_l_max 29
_diffrn_reflns_limit_l_min -29
_diffrn_reflns_number 81110
_diffrn_reflns_theta_max 23.85
_diffrn_reflns_theta_min 1.48
_exptl_absorpt_coefficient_mu 7.451
_exptl_absorpt_correction_T_max 0.4561
_exptl_absorpt_correction_T_min 0.2134
_exptl_absorpt_correction_type SCALEPACK
_exptl_crystal_colour red
_exptl_crystal_density_diffrn 2.208
_exptl_crystal_density_method 'not measured'
_exptl_crystal_description stick
_exptl_crystal_F_000 2488
_exptl_crystal_size_max 0.3
_exptl_crystal_size_mid 0.25
_exptl_crystal_size_min 0.13
_refine_diff_density_max 1.450
_refine_diff_density_min -1.395
_refine_diff_density_rms 0.155
_refine_ls_extinction_coef 0.00000(4)
_refine_ls_extinction_expression Fc^*^=kFc[1+0.001xFc^2^\l^3^/sin(2\q)]^-1/4^
_refine_ls_extinction_method SHELXL
_refine_ls_goodness_of_fit_all 0.865
_refine_ls_goodness_of_fit_obs 1.062
_refine_ls_hydrogen_treatment refU
_refine_ls_matrix_type full
_refine_ls_number_parameters 460
_refine_ls_number_reflns 5878
_refine_ls_number_restraints 0
_refine_ls_restrained_S_all 1.233
_refine_ls_restrained_S_obs 1.062
_refine_ls_R_factor_all 0.0978
_refine_ls_R_factor_obs 0.0409
_refine_ls_shift/esd_max -0.258
_refine_ls_shift/esd_mean 0.001
_refine_ls_structure_factor_coef Fsqd
_refine_ls_weighting_details 'w=1/[\s^2^(Fo^2^)+(0.0327P)^2^+0.0000P] where P=(Fo^2^+2Fc^2^)/3'
_refine_ls_weighting_scheme calc
_refine_ls_wR_factor_all 0.1198
_refine_ls_wR_factor_obs 0.0747
_reflns_number_observed 3277
_reflns_number_total 5886
_reflns_observed_criterion >2sigma(I)
_cod_data_source_file 902862Esup1.cif
_cod_data_source_block 4
_cod_depositor_comments
;
The following automatic conversions were performed:

'_refine_ls_weighting_scheme' value 'calc
w=1/[\s^2^(Fo^2^)+(0.0327P)^2^+0.0000P] where P=(Fo^2^+2Fc^2^)/3' was
changed to 'calc'. New tag '_refine_ls_weighting_details' was
created. The value of the new tag was set to
'w=1/[\s^2^(Fo^2^)+(0.0327P)^2^+0.0000P] where P=(Fo^2^+2Fc^2^)/3'.

Automatic conversion script
Id: cif_fix_values 3143 2015-03-26 13:38:13Z robertas 
;
_cod_original_cell_volume 3902.2(13)
_cod_original_sg_symbol_H-M P2(1)/c
_cod_database_code 7027450

loop_
_symmetry_equiv_pos_as_xyz
'x, y, z'
'-x, y+1/2, -z+1/2'
'-x, -y, -z'
'x, -y-1/2, z-1/2'

loop_
_atom_site_aniso_label
_atom_site_aniso_U_11
_atom_site_aniso_U_22
_atom_site_aniso_U_33
_atom_site_aniso_U_23
_atom_site_aniso_U_13
_atom_site_aniso_U_12
Pt1 0.0326(3) 0.0260(3) 0.0297(3) 0.0006(2) 0.0051(2) 0.0009(2)
Pt2 0.0344(3) 0.0308(3) 0.0339(3) -0.0038(2) 0.0049(2) -0.0019(2)
N1 0.038(6) 0.039(6) 0.034(6) 0.002(5) 0.006(5) 0.007(5)
C1 0.060(9) 0.041(7) 0.059(8) -0.017(6) 0.025(7) -0.007(6)
C2 0.043(8) 0.031(7) 0.036(7) -0.003(6) -0.006(7) 0.007(6)
O2 0.032(5) 0.031(4) 0.052(5) -0.006(4) 0.007(4) 0.002(4)
N3 0.037(6) 0.024(5) 0.029(5) -0.008(4) -0.002(5) 0.000(4)
C4 0.039(7) 0.032(7) 0.025(6) 0.001(5) 0.005(6) 0.009(5)
N4 0.035(6) 0.049(6) 0.043(6) -0.007(5) -0.001(5) 0.000(5)
C5 0.051(8) 0.036(7) 0.038(7) 0.002(6) 0.018(6) -0.011(6)
C6 0.041(8) 0.049(8) 0.044(8) 0.005(6) 0.013(7) 0.006(7)
C31A 0.043(7) 0.022(6) 0.050(8) -0.010(6) 0.009(6) 0.004(5)
C41A 0.048(8) 0.033(7) 0.042(8) 0.009(6) -0.005(7) -0.002(6)
C51A 0.041(7) 0.040(8) 0.045(7) 0.020(6) 0.010(6) -0.001(6)
C32A 0.047(8) 0.042(8) 0.085(11) -0.010(7) -0.007(8) 0.002(6)
C42A 0.091(12) 0.043(9) 0.079(12) -0.012(9) -0.022(9) 0.009(9)
C52A 0.069(10) 0.049(9) 0.047(9) 0.026(7) -0.021(8) -0.035(8)
C62A 0.044(8) 0.046(8) 0.058(9) -0.005(7) 0.006(7) -0.008(6)
C32B 0.060(9) 0.027(7) 0.081(10) -0.015(7) 0.024(8) -0.012(6)
C42B 0.050(9) 0.071(10) 0.079(11) -0.037(9) 0.035(8) -0.022(8)
C32C 0.054(8) 0.050(8) 0.028(7) -0.008(6) -0.008(6) -0.008(7)
C42C 0.044(9) 0.055(9) 0.057(9) 0.015(8) -0.006(7) -0.010(7)
C52C 0.036(8) 0.043(8) 0.079(10) -0.003(8) -0.011(8) 0.004(6)
C62C 0.039(7) 0.048(8) 0.040(7) -0.010(6) -0.002(6) 0.000(6)
Cl1 0.053(2) 0.043(2) 0.039(2) 0.004(2) 0.012(2) 0.006(2)
O11 0.052(5) 0.056(5) 0.081(6) 0.000(5) 0.005(5) -0.009(5)
O12 0.054(5) 0.078(6) 0.051(5) 0.008(5) 0.010(5) 0.005(5)
O13 0.085(7) 0.033(5) 0.074(6) -0.002(4) 0.033(5) 0.009(4)
O14 0.105(8) 0.069(6) 0.058(6) 0.006(5) 0.041(6) 0.019(6)
Cl2 0.049(2) 0.049(2) 0.052(2) -0.007(2) 0.009(2) -0.005(2)
O21 0.054(6) 0.121(8) 0.095(8) -0.032(7) 0.006(6) 0.005(6)
O22 0.063(6) 0.111(8) 0.072(6) -0.047(6) -0.006(5) -0.004(6)
O23 0.096(8) 0.079(7) 0.085(7) -0.006(6) 0.037(6) -0.031(6)
O24 0.240(15) 0.052(7) 0.100(9) 0.019(6) 0.039(9) 0.011(8)
Cl3 0.050(2) 0.044(2) 0.089(3) -0.005(2) -0.012(2) 0.008(2)
O31 0.068(6) 0.050(6) 0.084(7) -0.022(5) -0.001(5) 0.016(5)
O32 0.057(6) 0.055(6) 0.078(6) 0.022(5) -0.019(5) 0.005(4)
O33 0.091(8) 0.102(8) 0.076(7) 0.006(6) 0.038(6) -0.002(6)
O34 0.063(6) 0.048(6) 0.084(7) -0.001(5) -0.009(5) -0.014(4)
O1W 0.100(9) 0.139(10) 0.139(11) 0.008(8) 0.013(8) -0.007(8)

loop_
_atom_site_label
_atom_site_type_symbol
_atom_site_fract_x
_atom_site_fract_y
_atom_site_fract_z
_atom_site_U_iso_or_equiv
_atom_site_thermal_displace_type
_atom_site_occupancy
_atom_site_calc_flag
_atom_site_refinement_flags
Pt1 Pt 0.81467(3) 0.06522(4) 0.932307(15) 0.02962(14) Uani 1 d .
Pt2 Pt 0.64195(3) -0.06521(4) 0.865724(15) 0.03332(15) Uani 1 d .
N1 N 0.6721(7) 0.2845(8) 1.0267(3) 0.037(2) Uani 1 d .
C1 C 0.7045(8) 0.3847(10) 1.0645(5) 0.051(3) Uani 1 d .
H1A H 0.7633(52) 0.4193(79) 1.0575(34) 0.195(49) Uiso 1 calc R
H1B H 0.7160(92) 0.3536(25) 1.1000(5) 0.195(49) Uiso 1 calc R
H1C H 0.6551(41) 0.4463(56) 1.0604(36) 0.195(49) Uiso 1 calc R
C2 C 0.7366(9) 0.2398(9) 0.9968(4) 0.038(3) Uani 1 d .
O2 O 0.8171(5) 0.2842(6) 1.0002(3) 0.039(2) Uani 1 d .
N3 N 0.7062(6) 0.1437(7) 0.9633(3) 0.031(2) Uani 1 d .
C4 C 0.6116(8) 0.0997(9) 0.9558(4) 0.032(3) Uani 1 d .
N4 N 0.5823(7) 0.0093(8) 0.9214(3) 0.044(3) Uani 1 d .
H4 H 0.5275(7) -0.0222(8) 0.9239(3) 0.125(68) Uiso 1 calc R
C5 C 0.5465(9) 0.1515(9) 0.9863(4) 0.041(3) Uani 1 d .
H5 H 0.4832(9) 0.1232(9) 0.9828(4) 0.027(20) Uiso 1 calc R
C6 C 0.5807(9) 0.2428(10) 1.0203(4) 0.044(3) Uani 1 d .
H6 H 0.5393(9) 0.2780(10) 1.0399(4) 0.027(20) Uiso 1 calc R
N11A N 0.8594(5) -0.0575(7) 0.9907(3) 0.027(2) Uiso 1 d .
C21A C 0.9280(7) -0.1361(9) 0.9798(4) 0.033(3) Uiso 1 d .
C31A C 0.9708(8) -0.2240(9) 1.0152(4) 0.038(3) Uani 1 d .
H31A H 1.0192(8) -0.2746(9) 1.0076(4) 0.031(8) Uiso 1 calc R
C41A C 0.9384(8) -0.2341(9) 1.0635(5) 0.043(3) Uani 1 d .
H41A H 0.9631(8) -0.2944(9) 1.0878(5) 0.031(8) Uiso 1 calc R
C51A C 0.8705(8) -0.1542(10) 1.0739(4) 0.042(3) Uani 1 d .
H51A H 0.8500(8) -0.1584(10) 1.1060(4) 0.031(8) Uiso 1 calc R
C61A C 0.8320(7) -0.0672(10) 1.0370(4) 0.038(3) Uiso 1 d .
H61A H 0.7856(7) -0.0136(10) 1.0447(4) 0.031(8) Uiso 1 calc R
N11B N 0.9120(6) -0.0183(7) 0.9023(3) 0.030(2) Uiso 1 d .
C21B C 0.9552(7) -0.1181(8) 0.9282(4) 0.027(2) Uiso 1 d .
C31B C 1.0179(7) -0.1854(10) 0.9046(4) 0.037(3) Uiso 1 d .
H31B H 1.0494(7) -0.2530(10) 0.9217(4) 0.031(8) Uiso 1 calc R
C41B C 1.0335(7) -0.1520(9) 0.8559(4) 0.037(3) Uiso 1 d .
H41B H 1.0754(7) -0.1980(9) 0.8402(4) 0.031(8) Uiso 1 calc R
C51B C 0.9876(7) -0.0499(9) 0.8292(4) 0.036(3) Uiso 1 d .
H51B H 0.9969(7) -0.0279(9) 0.7957(4) 0.031(8) Uiso 1 calc R
C61B C 0.9286(7) 0.0156(9) 0.8549(4) 0.030(3) Uiso 1 d .
N11C N 0.8125(5) 0.1697(7) 0.8672(3) 0.027(2) Uiso 1 d .
C21C C 0.8720(7) 0.1276(8) 0.8353(4) 0.025(2) Uiso 1 d .
C31C C 0.8804(7) 0.1882(9) 0.7891(4) 0.034(3) Uiso 1 d .
H31C H 0.9226(7) 0.1606(9) 0.7682(4) 0.031(8) Uiso 1 calc R
C41C C 0.8238(7) 0.2913(9) 0.7752(4) 0.037(3) Uiso 1 d .
H41C H 0.8254(7) 0.3310(9) 0.7435(4) 0.031(8) Uiso 1 calc R
C51C C 0.7666(7) 0.3344(9) 0.8069(4) 0.034(3) Uiso 1 d .
H51C H 0.7309(7) 0.4053(9) 0.7981(4) 0.031(8) Uiso 1 calc R
C61C C 0.7616(7) 0.2717(9) 0.8531(4) 0.036(3) Uiso 1 d .
H61C H 0.7217(7) 0.3015(9) 0.8748(4) 0.031(8) Uiso 1 calc R
N12A N 0.6993(6) -0.2191(7) 0.9040(4) 0.039(2) Uiso 1 d .
C22A C 0.7492(8) -0.2873(11) 0.8737(5) 0.048(3) Uiso 1 d .
C32A C 0.7943(9) -0.3922(10) 0.8958(6) 0.061(4) Uani 1 d .
H32A H 0.8279(9) -0.4402(10) 0.8758(6) 0.037(9) Uiso 1 calc R
C42A C 0.7907(11) -0.4274(13) 0.9462(6) 0.077(5) Uani 1 d .
H42A H 0.8228(11) -0.4970(13) 0.9610(6) 0.037(9) Uiso 1 calc R
C52A C 0.7405(10) -0.3599(12) 0.9733(5) 0.060(4) Uani 1 d .
H52A H 0.7353(10) -0.3843(12) 1.0072(5) 0.037(9) Uiso 1 calc R
C62A C 0.6953(8) -0.2535(11) 0.9525(5) 0.050(3) Uani 1 d .
H62A H 0.6621(8) -0.2061(11) 0.9728(5) 0.037(9) Uiso 1 calc R
N12B N 0.6988(6) -0.1351(7) 0.8102(3) 0.037(2) Uiso 1 d .
C22B C 0.7480(8) -0.2420(10) 0.8214(5) 0.044(3) Uiso 1 d .
C32B C 0.7900(9) -0.2908(11) 0.7817(5) 0.055(4) Uani 1 d .
H32B H 0.8221(9) -0.3652(11) 0.7865(5) 0.037(9) Uiso 1 calc R
C42B C 0.7833(9) -0.2278(12) 0.7356(6) 0.064(4) Uani 1 d .
H42B H 0.8131(9) -0.2597(12) 0.7096(6) 0.037(9) Uiso 1 calc R
C52B C 0.7349(8) -0.1202(11) 0.7261(5) 0.048(3) Uiso 1 d .
H52B H 0.7310(8) -0.0799(11) 0.6940(5) 0.037(9) Uiso 1 calc R
C62B C 0.6924(7) -0.0732(9) 0.7644(4) 0.034(3) Uiso 1 d .
N12C N 0.5989(6) 0.0597(8) 0.8084(3) 0.036(2) Uiso 1 d .
C22C C 0.6348(8) 0.0383(9) 0.7638(4) 0.036(3) Uiso 1 d .
C32C C 0.6130(9) 0.1171(10) 0.7215(4) 0.047(3) Uani 1 d .
H32C H 0.6369(9) 0.1037(10) 0.6909(4) 0.037(9) Uiso 1 calc R
C42C C 0.5540(8) 0.2182(11) 0.7257(5) 0.054(4) Uani 1 d .
H42C H 0.5396(8) 0.2732(11) 0.6978(5) 0.037(9) Uiso 1 calc R
C52C C 0.5185(8) 0.2361(11) 0.7692(6) 0.056(4) Uani 1 d .
H52C H 0.4785(8) 0.3026(11) 0.7712(6) 0.037(9) Uiso 1 calc R
C62C C 0.5407(8) 0.1563(10) 0.8113(5) 0.044(3) Uani 1 d .
H62C H 0.5158(8) 0.1690(10) 0.8416(5) 0.037(9) Uiso 1 calc R
Cl1 Cl 1.0447(2) 0.4967(3) 0.83181(11) 0.0444(8) Uani 1 d .
O11 O 1.1306(6) 0.5697(7) 0.8317(3) 0.064(2) Uani 1 d .
O12 O 0.9720(6) 0.5351(7) 0.7873(3) 0.061(2) Uani 1 d .
O13 O 1.0643(6) 0.3716(7) 0.8251(3) 0.062(2) Uani 1 d .
O14 O 1.0125(7) 0.5137(7) 0.8797(3) 0.074(3) Uani 1 d .
Cl2 Cl 0.3126(2) -0.0355(3) 0.85042(12) 0.0500(8) Uani 1 d .
O21 O 0.2151(6) 0.0043(9) 0.8324(4) 0.092(3) Uani 1 d .
O22 O 0.3541(6) 0.0257(8) 0.8996(4) 0.085(3) Uani 1 d .
O23 O 0.3628(7) -0.0072(8) 0.8104(4) 0.084(3) Uani 1 d .
O24 O 0.3101(9) -0.1620(9) 0.8582(4) 0.130(5) Uani 1 d .
Cl3 Cl 0.5414(2) 0.4705(3) 0.8816(2) 0.0646(10) Uani 1 d .
O31 O 0.5247(6) 0.5836(7) 0.8991(3) 0.070(3) Uani 1 d .
O32 O 0.6058(6) 0.3972(7) 0.9180(3) 0.068(3) Uani 1 d .
O33 O 0.5892(7) 0.4905(9) 0.8337(4) 0.086(3) Uani 1 d .
O34 O 0.4499(6) 0.4059(7) 0.8634(3) 0.069(3) Uani 1 d .
O1W O 0.6715(8) 0.7224(10) 0.0821(5) 0.128(4) Uani 1 d .

loop_
_atom_type_symbol
_atom_type_description
_atom_type_scat_dispersion_real
_atom_type_scat_dispersion_imag
_atom_type_scat_source
C C 0.0033 0.0016 'International Tables Vol C Tables 4.2.6.8 and 6.1.1.4'
H H 0.0000 0.0000 'International Tables Vol C Tables 4.2.6.8 and 6.1.1.4'
N N 0.0061 0.0033 'International Tables Vol C Tables 4.2.6.8 and 6.1.1.4'
O O 0.0106 0.0060 'International Tables Vol C Tables 4.2.6.8 and 6.1.1.4'
Cl Cl 0.1484 0.1585 'International Tables Vol C Tables 4.2.6.8 and 6.1.1.4'
Pt Pt -1.7033 8.3905 'International Tables Vol C Tables 4.2.6.8 and 6.1.1.4'

loop_
_geom_angle_atom_site_label_1
_geom_angle_atom_site_label_2
_geom_angle_atom_site_label_3
_geom_angle
N11B Pt1 N11A 81.0(3)
N11B Pt1 N11C 80.3(3)
N11A Pt1 N11C 160.5(3)
N11B Pt1 N3 176.3(3)
N11A Pt1 N3 97.7(3)
N11C Pt1 N3 101.3(3)
N11B Pt1 Pt2 95.7(2)
N11A Pt1 Pt2 101.4(2)
N11C Pt1 Pt2 85.6(2)
N3 Pt1 Pt2 81.1(2)
N12B Pt2 N4 178.6(3)
N12B Pt2 N12C 80.5(3)
N4 Pt2 N12C 98.2(3)
N12B Pt2 N12A 81.2(3)
N4 Pt2 N12A 100.1(4)
N12C Pt2 N12A 161.5(4)
N12B Pt2 Pt1 101.7(2)
N4 Pt2 Pt1 78.7(3)
N12C Pt2 Pt1 100.4(2)
N12A Pt2 Pt1 85.7(2)
C6 N1 C2 121.8(10)
C6 N1 C1 119.6(10)
C2 N1 C1 118.6(9)
N1 C1 H1A 109.5(6)
N1 C1 H1B 109.5(6)
H1A C1 H1B 109.47(7)
N1 C1 H1C 109.5(6)
H1A C1 H1C 109.47(9)
H1B C1 H1C 109.5
O2 C2 N3 121.2(11)
O2 C2 N1 121.2(10)
N3 C2 N1 117.6(11)
C2 N3 C4 121.3(9)
C2 N3 Pt1 113.9(7)
C4 N3 Pt1 124.5(6)
N4 C4 N3 120.4(10)
N4 C4 C5 120.7(10)
N3 C4 C5 119.0(9)
C4 N4 Pt2 131.9(9)
C4 N4 H4 114.1(7)
Pt2 N4 H4 114.1(3)
C6 C5 C4 117.6(11)
C6 C5 H5 121.2(7)
C4 C5 H5 121.2(6)
N1 C6 C5 122.5(11)
N1 C6 H6 118.7(6)
C5 C6 H6 118.7(7)
C61A N11A C21A 118.6(9)
C61A N11A Pt1 128.1(7)
C21A N11A Pt1 113.3(6)
N11A C21A C31A 122.6(10)
N11A C21A C21B 115.1(9)
C31A C21A C21B 122.2(10)
C21A C31A C41A 117.5(10)
C21A C31A H31A 121.3(7)
C41A C31A H31A 121.3(6)
C51A C41A C31A 119.2(10)
C51A C41A H41A 120.4(7)
C31A C41A H41A 120.4(6)
C41A C51A C61A 120.1(11)
C41A C51A H51A 119.9(7)
C61A C51A H51A 119.9(7)
N11A C61A C51A 122.0(11)
N11A C61A H61A 119.0(6)
C51A C61A H61A 119.0(7)
C61B N11B C21B 121.9(9)
C61B N11B Pt1 120.0(7)
C21B N11B Pt1 117.8(7)
N11B C21B C31B 118.3(9)
N11B C21B C21A 112.4(9)
C31B C21B C21A 129.3(9)
C41B C31B C21B 119.7(10)
C41B C31B H31B 120.1(6)
C21B C31B H31B 120.1(6)
C31B C41B C51B 121.5(10)
C31B C41B H41B 119.3(6)
C51B C41B H41B 119.3(6)
C61B C51B C41B 116.5(10)
C61B C51B H51B 121.7(6)
C41B C51B H51B 121.7(6)
N11B C61B C51B 122.0(9)
N11B C61B C21C 110.9(9)
C51B C61B C21C 127.1(9)
C61C N11C C21C 118.5(9)
C61C N11C Pt1 128.1(7)
C21C N11C Pt1 113.4(6)
N11C C21C C31C 121.4(9)
N11C C21C C61B 115.1(8)
C31C C21C C61B 123.4(9)
C41C C31C C21C 117.9(10)
C41C C31C H31C 121.0(6)
C21C C31C H31C 121.0(6)
C51C C41C C31C 120.8(10)
C51C C41C H41C 119.6(6)
C31C C41C H41C 119.6(6)
C41C C51C C61C 119.2(10)
C41C C51C H51C 120.4(6)
C61C C51C H51C 120.4(6)
N11C C61C C51C 122.1(10)
N11C C61C H61C 118.9(6)
C51C C61C H61C 118.9(6)
C62A N12A C22A 120.5(10)
C62A N12A Pt2 127.4(8)
C22A N12A Pt2 112.0(7)
N12A C22A C32A 117.8(11)
N12A C22A C22B 115.8(10)
C32A C22A C22B 126.4(12)
C42A C32A C22A 121.6(14)
C42A C32A H32A 119.2(9)
C22A C32A H32A 119.2(8)
C52A C42A C32A 118.2(14)
C52A C42A H42A 120.9(9)
C32A C42A H42A 120.9(9)
C42A C52A C62A 121.5(14)
C42A C52A H52A 119.3(9)
C62A C52A H52A 119.3(9)
N12A C62A C52A 120.3(12)
N12A C62A H62A 119.8(7)
C52A C62A H62A 119.8(9)
C62B N12B C22B 124.1(10)
C62B N12B Pt2 118.9(7)
C22B N12B Pt2 116.9(8)
N12B C22B C32B 116.7(11)
N12B C22B C22A 114.0(11)
C32B C22B C22A 129.3(11)
C42B C32B C22B 118.8(12)
C42B C32B H32B 120.6(8)
C22B C32B H32B 120.6(7)
C32B C42B C52B 122.9(13)
C32B C42B H42B 118.5(8)
C52B C42B H42B 118.5(8)
C62B C52B C42B 118.5(12)
C62B C52B H52B 120.8(7)
C42B C52B H52B 120.8(8)
N12B C62B C52B 118.9(10)
N12B C62B C22C 111.8(9)
C52B C62B C22C 129.3(10)
C62C N12C C22C 120.9(9)
C62C N12C Pt2 125.9(7)
C22C N12C Pt2 113.1(7)
N12C C22C C32C 119.8(10)
N12C C22C C62B 115.5(9)
C32C C22C C62B 124.6(10)
C22C C32C C42C 118.5(11)
C22C C32C H32C 120.8(7)
C42C C32C H32C 120.8(7)
C52C C42C C32C 120.7(12)
C52C C42C H42C 119.7(8)
C32C C42C H42C 119.7(7)
C42C C52C C62C 120.3(12)
C42C C52C H52C 119.9(8)
C62C C52C H52C 119.9(8)
N12C C62C C52C 119.8(11)
N12C C62C H62C 120.1(6)
C52C C62C H62C 120.1(8)
O14 Cl1 O13 109.8(5)
O14 Cl1 O12 110.9(5)
O13 Cl1 O12 108.1(5)
O14 Cl1 O11 110.2(5)
O13 Cl1 O11 110.7(5)
O12 Cl1 O11 107.1(5)
O23 Cl2 O24 110.8(6)
O23 Cl2 O21 106.7(6)
O24 Cl2 O21 107.5(7)
O23 Cl2 O22 111.6(6)
O24 Cl2 O22 110.6(6)
O21 Cl2 O22 109.5(5)
O31 Cl3 O32 115.5(6)
O31 Cl3 O34 110.5(5)
O32 Cl3 O34 109.9(5)
O31 Cl3 O33 105.6(6)
O32 Cl3 O33 106.8(6)
O34 Cl3 O33 108.2(6)

loop_
_geom_bond_atom_site_label_1
_geom_bond_atom_site_label_2
_geom_bond_distance
Pt1 N11B 1.936(8)
Pt1 N11A 2.023(7)
Pt1 N11C 2.028(7)
Pt1 N3 2.050(8)
Pt1 Pt2 3.0350(10)
Pt2 N12B 1.935(9)
Pt2 N4 1.980(9)
Pt2 N12C 2.019(8)
Pt2 N12A 2.040(8)
N1 C6 1.344(13)
N1 C2 1.394(13)
N1 C1 1.480(13)
C1 H1A 0.96
C1 H1B 0.96
C1 H1C 0.96
C2 O2 1.220(12)
C2 N3 1.376(12)
N3 C4 1.391(12)
C4 N4 1.341(12)
C4 C5 1.439(14)
N4 H4 0.86
C5 C6 1.354(14)
C5 H5 0.93
C6 H6 0.93
N11A C61A 1.332(12)
N11A C21A 1.365(12)
C21A C31A 1.380(13)
C21A C21B 1.471(13)
C31A C41A 1.414(14)
C31A H31A 0.93
C41A C51A 1.364(14)
C41A H41A 0.93
C51A C61A 1.380(13)
C51A H51A 0.93
C61A H61A 0.93
N11B C61B 1.342(12)
N11B C21B 1.361(11)
C21B C31B 1.384(12)
C31B C41B 1.366(13)
C31B H31B 0.93
C41B C51B 1.403(13)
C41B H41B 0.93
C51B C61B 1.367(13)
C51B H51B 0.93
C61B C21C 1.497(12)
N11C C61C 1.340(11)
N11C C21C 1.368(11)
C21C C31C 1.390(12)
C31C C41C 1.389(13)
C31C H31C 0.93
C41C C51C 1.344(12)
C41C H41C 0.93
C51C C61C 1.388(13)
C51C H51C 0.93
C61C H61C 0.93
N12A C62A 1.318(13)
N12A C22A 1.373(13)
C22A C32A 1.381(15)
C22A C22B 1.435(14)
C32A C42A 1.37(2)
C32A H32A 0.93
C42A C52A 1.32(2)
C42A H42A 0.93
C52A C62A 1.386(15)
C52A H52A 0.93
C62A H62A 0.93
N12B C62B 1.348(12)
N12B C22B 1.364(12)
C22B C32B 1.389(15)
C32B C42B 1.36(2)
C32B H32B 0.93
C42B C52B 1.362(15)
C42B H42B 0.93
C52B C62B 1.357(14)
C52B H52B 0.93
C62B C22C 1.467(13)
N12C C62C 1.352(12)
N12C C22C 1.366(12)
C22C C32C 1.376(14)
C32C C42C 1.404(15)
C32C H32C 0.93
C42C C52C 1.33(2)
C42C H42C 0.93
C52C C62C 1.383(15)
C52C H52C 0.93
C62C H62C 0.93
Cl1 O14 1.412(8)
Cl1 O13 1.420(7)
Cl1 O12 1.437(8)
Cl1 O11 1.450(8)
Cl2 O23 1.400(9)
Cl2 O24 1.406(10)
Cl2 O21 1.424(9)
Cl2 O22 1.449(8)
Cl3 O31 1.359(8)
Cl3 O32 1.416(7)
Cl3 O34 1.462(8)
Cl3 O33 1.536(9)

loop_
_geom_torsion_atom_site_label_1
_geom_torsion_atom_site_label_2
_geom_torsion_atom_site_label_3
_geom_torsion_atom_site_label_4
_geom_torsion
N11B Pt1 Pt2 N12B -16.1(3)
N11A Pt1 Pt2 N12B -98.0(3)
N11C Pt1 Pt2 N12B 63.7(3)
N3 Pt1 Pt2 N12B 165.9(3)
N11B Pt1 Pt2 N4 165.3(3)
N11A Pt1 Pt2 N4 83.4(3)
N11C Pt1 Pt2 N4 -115.0(3)
N3 Pt1 Pt2 N4 -12.8(3)
N11B Pt1 Pt2 N12C -98.4(3)
N11A Pt1 Pt2 N12C 179.7(4)
N11C Pt1 Pt2 N12C -18.6(3)
N3 Pt1 Pt2 N12C 83.6(3)
N11B Pt1 Pt2 N12A 64.0(3)
N11A Pt1 Pt2 N12A -17.9(3)
N11C Pt1 Pt2 N12A 143.8(3)
N3 Pt1 Pt2 N12A -114.0(3)
C6 N1 C2 O2 174.7(10)
C1 N1 C2 O2 -2.3(15)
C6 N1 C2 N3 -5.2(14)
C1 N1 C2 N3 177.8(9)
O2 C2 N3 C4 -174.4(9)
N1 C2 N3 C4 5.6(14)
O2 C2 N3 Pt1 11.0(13)
N1 C2 N3 Pt1 -169.0(7)
N11B Pt1 N3 C2 158.0(46)
N11A Pt1 N3 C2 88.7(7)
N11C Pt1 N3 C2 -87.2(7)
Pt2 Pt1 N3 C2 -170.9(7)
N11B Pt1 N3 C4 -16.4(52)
N11A Pt1 N3 C4 -85.7(8)
N11C Pt1 N3 C4 98.4(8)
Pt2 Pt1 N3 C4 14.7(7)
C2 N3 C4 N4 177.3(9)
Pt1 N3 C4 N4 -8.7(13)
C2 N3 C4 C5 -3.7(14)
Pt1 N3 C4 C5 170.3(7)
N3 C4 N4 Pt2 -12.1(14)
C5 C4 N4 Pt2 168.9(7)
N12B Pt2 N4 C4 -87.0(161)
N12C Pt2 N4 C4 -81.6(9)
N12A Pt2 N4 C4 100.9(9)
Pt1 Pt2 N4 C4 17.4(9)
N4 C4 C5 C6 -179.8(9)
N3 C4 C5 C6 1.2(14)
C2 N1 C6 C5 3.0(15)
C1 N1 C6 C5 179.9(10)
C4 C5 C6 N1 -0.8(15)
N11B Pt1 N11A C61A 175.7(9)
N11C Pt1 N11A C61A 160.0(8)
N3 Pt1 N11A C61A -7.9(9)
Pt2 Pt1 N11A C61A -90.3(8)
N11B Pt1 N11A C21A -2.5(7)
N11C Pt1 N11A C21A -18.1(13)
N3 Pt1 N11A C21A 174.0(7)
Pt2 Pt1 N11A C21A 91.6(6)
C61A N11A C21A C31A -0.8(15)
Pt1 N11A C21A C31A 177.5(8)
C61A N11A C21A C21B -179.1(9)
Pt1 N11A C21A C21B -0.7(11)
N11A C21A C31A C41A 2.5(15)
C21B C21A C31A C41A -179.4(9)
C21A C31A C41A C51A -3.0(15)
C31A C41A C51A C61A 1.9(16)
C21A N11A C61A C51A -0.3(15)
Pt1 N11A C61A C51A -178.4(7)
C41A C51A C61A N11A -0.2(16)
N11A Pt1 N11B C61B 179.6(8)
N11C Pt1 N11B C61B -5.7(7)
N3 Pt1 N11B C61B 109.7(47)
Pt2 Pt1 N11B C61B 78.9(7)
N11A Pt1 N11B C21B 5.7(6)
N11C Pt1 N11B C21B -179.5(7)
N3 Pt1 N11B C21B -64.2(50)
Pt2 Pt1 N11B C21B -95.0(6)
C61B N11B C21B C31B 0.2(14)
Pt1 N11B C21B C31B 173.9(7)
C61B N11B C21B C21A 178.8(9)
Pt1 N11B C21B C21A -7.5(10)
N11A C21A C21B N11B 5.2(12)
C31A C21A C21B N11B -173.1(9)
N11A C21A C21B C31B -176.5(9)
C31A C21A C21B C31B 5.3(17)
N11B C21B C31B C41B -1.3(14)
C21A C21B C31B C41B -179.6(10)
C21B C31B C41B C51B 0.5(15)
C31B C41B C51B C61B 1.4(15)
C21B N11B C61B C51B 1.9(15)
Pt1 N11B C61B C51B -171.8(7)
C21B N11B C61B C21C 179.8(8)
Pt1 N11B C61B C21C 6.2(11)
C41B C51B C61B N11B -2.6(15)
C41B C51B C61B C21C 179.8(9)
N11B Pt1 N11C C61C -175.9(8)
N11A Pt1 N11C C61C -160.2(9)
N3 Pt1 N11C C61C 7.6(8)
Pt2 Pt1 N11C C61C 87.6(8)
N11B Pt1 N11C C21C 3.6(6)
N11A Pt1 N11C C21C 19.2(12)
N3 Pt1 N11C C21C -173.0(6)
Pt2 Pt1 N11C C21C -93.0(6)
C61C N11C C21C C31C 0.0(13)
Pt1 N11C C21C C31C -179.5(7)
C61C N11C C21C C61B 178.1(8)
Pt1 N11C C21C C61B -1.4(10)
N11B C61B C21C N11C -2.8(11)
C51B C61B C21C N11C 175.0(10)
N11B C61B C21C C31C 175.2(9)
C51B C61B C21C C31C -7.0(15)
N11C C21C C31C C41C -2.2(14)
C61B C21C C31C C41C 180.0(8)
C21C C31C C41C C51C 3.4(15)
C31C C41C C51C C61C -2.6(15)
C21C N11C C61C C51C 0.9(14)
Pt1 N11C C61C C51C -179.7(7)
C41C C51C C61C N11C 0.4(15)
N12B Pt2 N12A C62A 179.9(10)
N4 Pt2 N12A C62A -0.3(10)
N12C Pt2 N12A C62A -172.4(9)
Pt1 Pt2 N12A C62A 77.4(9)
N12B Pt2 N12A C22A 2.3(7)
N4 Pt2 N12A C22A -177.8(7)
N12C Pt2 N12A C22A 10.1(15)
Pt1 Pt2 N12A C22A -100.2(7)
C62A N12A C22A C32A 0.3(16)
Pt2 N12A C22A C32A 178.0(8)
C62A N12A C22A C22B 179.5(10)
Pt2 N12A C22A C22B -2.8(12)
N12A C22A C32A C42A -0.7(18)
C22B C22A C32A C42A -179.8(12)
C22A C32A C42A C52A 1.8(20)
C32A C42A C52A C62A -2.4(20)
C22A N12A C62A C52A -0.9(16)
Pt2 N12A C62A C52A -178.3(7)
C42A C52A C62A N12A 2.0(18)
N4 Pt2 N12B C62B 9.9(164)
N12C Pt2 N12B C62B 4.5(7)
N12A Pt2 N12B C62B -177.9(8)
Pt1 Pt2 N12B C62B -94.2(7)
N4 Pt2 N12B C22B -173.7(158)
N12C Pt2 N12B C22B -179.1(8)
N12A Pt2 N12B C22B -1.6(7)
Pt1 Pt2 N12B C22B 82.2(7)
C62B N12B C22B C32B -2.9(16)
Pt2 N12B C22B C32B -179.0(8)
C62B N12B C22B C22A 176.6(10)
Pt2 N12B C22B C22A 0.5(12)
N12A C22A C22B N12B 1.6(15)
C32A C22A C22B N12B -179.3(11)
N12A C22A C22B C32B -178.9(11)
C32A C22A C22B C32B 0.2(20)
N12B C22B C32B C42B 2.8(17)
C22A C22B C32B C42B -176.7(12)
C22B C32B C42B C52B -1.9(19)
C32B C42B C52B C62B 0.8(18)
C22B N12B C62B C52B 1.9(16)
Pt2 N12B C62B C52B 178.0(8)
C22B N12B C62B C22C 180.0(9)
Pt2 N12B C62B C22C -4.0(11)
C42B C52B C62B N12B -0.7(16)
C42B C52B C62B C22C -178.4(10)
N12B Pt2 N12C C62C 175.8(9)
N4 Pt2 N12C C62C -4.1(9)
N12A Pt2 N12C C62C 168.1(9)
Pt1 Pt2 N12C C62C -83.9(8)
N12B Pt2 N12C C22C -4.1(7)
N4 Pt2 N12C C22C 176.0(7)
N12A Pt2 N12C C22C -11.8(15)
Pt1 Pt2 N12C C22C 96.2(7)
C62C N12C C22C C32C 1.2(15)
Pt2 N12C C22C C32C -178.9(8)
C62C N12C C22C C62B -176.7(9)
Pt2 N12C C22C C62B 3.2(11)
N12B C62B C22C N12C 0.3(13)
C52B C62B C22C N12C 178.1(10)
N12B C62B C22C C32C -177.5(10)
C52B C62B C22C C32C 0.3(18)
N12C C22C C32C C42C 0.0(16)
C62B C22C C32C C42C 177.7(10)
C22C C32C C42C C52C -1.2(17)
C32C C42C C52C C62C 1.2(18)
C22C N12C C62C C52C -1.3(15)
Pt2 N12C C62C C52C 178.8(7)
C42C C52C C62C N12C 0.1(17)
